data_4349440
loop_
_publ_author_name
'Kleinlein, Claudia'
'Zheng, Shao-Liang'
'Betley, Theodore A.'

_publ_section_title
;
 Ground State and Excited State Tuning in Ferric Dipyrrin Complexes
 Promoted by Ancillary Ligand Exchange.
;
_journal_issue 10
_journal_name_full 'Inorganic chemistry'
_journal_page_first 5892
_journal_page_last 5901
_journal_paper_doi 10.1021/acs.inorgchem.7b00525
_journal_volume 56
_journal_year 2017
_chemical_formula_sum 'C82.25 H72 Cl Fe N2 O'
_chemical_formula_weight 1195.72
_space_group_IT_number 2
_space_group_name_Hall '-P 1'
_space_group_name_H-M_alt 'P -1'
_symmetry_cell_setting triclinic
_symmetry_space_group_name_H-M 'P -1'
_atom_sites_solution_hydrogens geom
_atom_sites_solution_primary direct
_atom_sites_solution_secondary difmap
_audit_creation_method SHELXL-97
_cell_angle_alpha 102.981(12)
_cell_angle_beta 99.966(11)
_cell_angle_gamma 105.871(11)
_cell_formula_units_Z 2
_cell_length_a 11.923(8)
_cell_length_b 16.423(11)
_cell_length_c 18.089(12)
_cell_measurement_reflns_used 8021
_cell_measurement_temperature 100(2)
_cell_measurement_theta_max 25.1
_cell_measurement_theta_min 2.25
_cell_volume 3214(4)
_computing_cell_refinement 'SAINT 8.34A (Bruker-AXS, 2014)'
_computing_data_collection 'APEX2 v2014.3.0 (Bruker-AXS, 2014)'
_computing_data_reduction 'SAINT 8.34A (Bruker-AXS, 2014)'
_computing_molecular_graphics 'Bruker SHELXTL (Sheldrick, 2008)'
_computing_publication_material 'Bruker SHELXTL (Sheldrick, 2008)'
_computing_structure_refinement 'SHELXL-97 (Sheldrick, 2008)'
_computing_structure_solution 'SHELXS-97 (Sheldrick, 2008)'
_diffrn_ambient_temperature 100(2)
_diffrn_measured_fraction_theta_full 0.949
_diffrn_measured_fraction_theta_max 0.949
_diffrn_measurement_device_type
;
Bruker D8 goniometer with CCD area detector  
;
_diffrn_measurement_method 'omega and phi scans'
_diffrn_radiation_monochromator graphite
_diffrn_radiation_source 'fine-focus sealed tube'
_diffrn_radiation_type MoK\a
_diffrn_radiation_wavelength 0.71073
_diffrn_reflns_av_R_equivalents 0.1138
_diffrn_reflns_av_sigmaI/netI 0.1467
_diffrn_reflns_limit_h_max 14
_diffrn_reflns_limit_h_min -14
_diffrn_reflns_limit_k_max 19
_diffrn_reflns_limit_k_min -19
_diffrn_reflns_limit_l_max 21
_diffrn_reflns_limit_l_min -21
_diffrn_reflns_number 31483
_diffrn_reflns_theta_full 25.81
_diffrn_reflns_theta_max 25.81
_diffrn_reflns_theta_min 1.19
_exptl_absorpt_coefficient_mu 0.325
_exptl_absorpt_correction_T_max 0.9348
_exptl_absorpt_correction_T_min 0.8974
_exptl_absorpt_correction_type multi-scan
_exptl_absorpt_process_details sadabs
_exptl_crystal_colour purple
_exptl_crystal_density_diffrn 1.235
_exptl_crystal_density_method 'not measured'
_exptl_crystal_description plate
_exptl_crystal_F_000 1261
_exptl_crystal_size_max 0.34
_exptl_crystal_size_mid 0.26
_exptl_crystal_size_min 0.21
_refine_diff_density_max 1.210
_refine_diff_density_min -1.464
_refine_diff_density_rms 0.107
_refine_ls_extinction_method none
_refine_ls_goodness_of_fit_ref 1.089
_refine_ls_hydrogen_treatment mixed
_refine_ls_matrix_type full
_refine_ls_number_parameters 829
_refine_ls_number_reflns 11774
_refine_ls_number_restraints 473
_refine_ls_restrained_S_all 1.074
_refine_ls_R_factor_all 0.1632
_refine_ls_R_factor_gt 0.0874
_refine_ls_shift/su_max 0.001
_refine_ls_shift/su_mean 0.000
_refine_ls_structure_factor_coef Fsqd
_refine_ls_weighting_details 'calc w=1/[\s^2^(Fo^2^)+(0.1080P)^2^+0.0000P] where P=(Fo^2^+2Fc^2^)/3'
_refine_ls_weighting_scheme calc
_refine_ls_wR_factor_gt 0.2104
_refine_ls_wR_factor_ref 0.2480
_reflns_number_gt 6116
_reflns_number_total 11774
_reflns_threshold_expression >2sigma(I)
_cod_data_source_file ic7b00525_si_002.cif
_cod_data_source_block QFeClOtBu
_cod_depositor_comments
;
The following automatic conversions were performed:

data item '_symmetry_cell_setting' value 'Triclinic' was changed to
'triclinic' in accordance with the
/home/saulius/struct/COD-crude-data/automatic-downloads/DataCite-retrospective/ACS/depositions/lib/dictionaries/cif_core.dic
dictionary named 'cif_core.dic' version 2.4.2 last updated on
2011-04-26.

Automatic conversion script
Id: cif_fix_values 6909 2019-04-08 15:41:33Z antanas 
;
_cod_original_sg_symbol_H-M P-1
_cod_database_code 4349440

loop_
_symmetry_equiv_pos_as_xyz
'x, y, z'
'-x, -y, -z'

loop_
_atom_site_label
_atom_site_type_symbol
_atom_site_fract_x
_atom_site_fract_y
_atom_site_fract_z
_atom_site_U_iso_or_equiv
_atom_site_adp_type
_atom_site_occupancy
_atom_site_symmetry_multiplicity
_atom_site_calc_flag
_atom_site_refinement_flags
_atom_site_disorder_assembly
_atom_site_disorder_group
C1 C 0.5831(4) 0.3180(3) 0.8414(3) 0.0344(12) Uani 1 1 d . . .
C2 C 0.3217(5) 0.1289(3) 0.8094(3) 0.0358(12) Uani 1 1 d . . .
C3 C 0.4102(5) 0.1008(3) 0.8494(3) 0.0460(14) Uani 1 1 d . . .
H3 H 0.3979 0.0460 0.8613 0.055 Uiso 1 1 calc R . .
C4 C 0.5192(5) 0.1695(3) 0.8679(3) 0.0461(14) Uani 1 1 d . . .
H4 H 0.5944 0.1712 0.8973 0.055 Uiso 1 1 calc R . .
C5 C 0.4979(5) 0.2356(3) 0.8352(3) 0.0356(12) Uani 1 1 d . . .
C6 C 0.5726(4) 0.3716(3) 0.7916(3) 0.0317(11) Uani 1 1 d . . .
C7 C 0.6579(4) 0.4523(3) 0.7929(3) 0.0387(13) Uani 1 1 d . . .
H7 H 0.7297 0.4851 0.8327 0.046 Uiso 1 1 calc R . .
C8 C 0.6181(4) 0.4742(3) 0.7264(3) 0.0363(12) Uani 1 1 d . . .
H8 H 0.6568 0.5247 0.7118 0.044 Uiso 1 1 calc R . .
C9 C 0.5076(4) 0.4065(3) 0.6836(3) 0.0295(11) Uani 1 1 d . . .
C10 C 0.6954(4) 0.3501(3) 0.9077(3) 0.0361(12) Uani 1 1 d . . .
C11 C 0.8025(5) 0.3349(4) 0.8982(3) 0.0583(17) Uani 1 1 d . . .
C12 C 0.8994(6) 0.3667(5) 0.9628(3) 0.079(2) Uani 1 1 d . . .
H12 H 0.9719 0.3557 0.9566 0.095 Uiso 1 1 calc R . .
C13 C 0.8972(6) 0.4140(4) 1.0364(3) 0.0610(17) Uani 1 1 d . . .
C14 C 0.7907(5) 0.4294(3) 1.0443(3) 0.0454(14) Uani 1 1 d . . .
H14 H 0.7865 0.4618 1.0938 0.054 Uiso 1 1 calc R . .
C15 C 0.6894(4) 0.3983(3) 0.9812(3) 0.0371(13) Uani 1 1 d . . .
C16 C 0.8094(6) 0.2817(5) 0.8189(3) 0.085(2) Uani 1 1 d . . .
H16A H 0.7577 0.2203 0.8068 0.127 Uiso 1 1 calc R . .
H16B H 0.8928 0.2835 0.8210 0.127 Uiso 1 1 calc R . .
H16C H 0.7822 0.3073 0.7780 0.127 Uiso 1 1 calc R . .
C17 C 1.0059(6) 0.4468(5) 1.1065(4) 0.090(2) Uani 1 1 d . . .
H17A H 1.0586 0.5045 1.1070 0.135 Uiso 1 1 calc R . .
H17B H 1.0504 0.4046 1.1026 0.135 Uiso 1 1 calc R . .
H17C H 0.9787 0.4525 1.1549 0.135 Uiso 1 1 calc R . .
C18 C 0.5753(5) 0.4169(4) 0.9926(3) 0.0592(18) Uani 1 1 d . . .
H18A H 0.5503 0.4467 0.9546 0.089 Uiso 1 1 calc R . .
H18B H 0.5900 0.4549 1.0459 0.089 Uiso 1 1 calc R . .
H18C H 0.5115 0.3611 0.9847 0.089 Uiso 1 1 calc R . .
C19 C 0.1878(5) 0.0900(3) 0.7948(3) 0.0364(12) Uani 1 1 d . . .
C20 C 0.1189(5) 0.0110(3) 0.7364(3) 0.0379(13) Uani 1 1 d . . .
C21 C -0.0064(5) -0.0210(3) 0.7259(3) 0.0378(13) Uani 1 1 d . . .
H21 H -0.0520 -0.0756 0.6878 0.045 Uiso 1 1 calc R . .
C22 C -0.0659(5) 0.0260(3) 0.7706(3) 0.0379(13) Uani 1 1 d . . .
C23 C 0.0050(5) 0.1025(3) 0.8305(3) 0.0408(13) Uani 1 1 d . . .
H23 H -0.0335 0.1348 0.8619 0.049 Uiso 1 1 calc R . .
C24 C 0.1310(5) 0.1331(3) 0.8458(3) 0.0369(13) Uani 1 1 d . . .
C25 C 0.1731(3) -0.04569(18) 0.68478(18) 0.0401(13) Uani 1 1 d G . .
C30 C 0.1483(3) -0.13389(19) 0.68331(19) 0.0497(15) Uani 1 1 d G . .
H30 H 0.1060 -0.1558 0.7184 0.060 Uiso 1 1 calc R . .
C29 C 0.1854(4) -0.18997(16) 0.6304(2) 0.0579(17) Uani 1 1 d G . .
H29 H 0.1685 -0.2502 0.6294 0.070 Uiso 1 1 calc R . .
C28 C 0.2473(3) -0.1578(2) 0.5790(2) 0.0548(17) Uani 1 1 d G . .
H28 H 0.2727 -0.1962 0.5429 0.066 Uiso 1 1 calc R . .
C27 C 0.2721(3) -0.0696(2) 0.58051(18) 0.0479(15) Uani 1 1 d G . .
H27 H 0.3144 -0.0477 0.5454 0.058 Uiso 1 1 calc R . .
C26 C 0.2350(3) -0.01357(16) 0.63338(19) 0.0408(13) Uani 1 1 d G . .
H26 H 0.2519 0.0467 0.6344 0.049 Uiso 1 1 calc R . .
C31 C -0.2028(2) -0.0058(2) 0.75401(18) 0.0408(13) Uani 1 1 d G . .
C32 C -0.2736(3) -0.0379(2) 0.67745(16) 0.0436(14) Uani 1 1 d G . .
H32 H -0.2367 -0.0419 0.6348 0.052 Uiso 1 1 calc R . .
C33 C -0.3984(3) -0.0642(2) 0.66324(16) 0.0485(15) Uani 1 1 d G . .
H33 H -0.4467 -0.0861 0.6109 0.058 Uiso 1 1 calc R . .
C34 C -0.4523(2) -0.0583(2) 0.7256(2) 0.0514(15) Uani 1 1 d G . .
H34 H -0.5376 -0.0763 0.7159 0.062 Uiso 1 1 calc R . .
C35 C -0.3816(3) -0.0262(3) 0.80215(18) 0.0587(17) Uani 1 1 d G . .
H35 H -0.4185 -0.0222 0.8448 0.070 Uiso 1 1 calc R . .
C36 C -0.2568(3) 0.0000(2) 0.81636(14) 0.0494(15) Uani 1 1 d G . .
H36 H -0.2084 0.0220 0.8687 0.059 Uiso 1 1 calc R . .
C37 C 0.2003(3) 0.20678(19) 0.92215(15) 0.0403(14) Uani 1 1 d G . .
C42 C 0.1803(3) 0.2877(2) 0.93799(18) 0.0438(14) Uani 1 1 d G . .
H42 H 0.1285 0.3004 0.8993 0.053 Uiso 1 1 calc R . .
C41 C 0.2363(3) 0.35010(17) 1.0104(2) 0.0508(16) Uani 1 1 d G . .
H41 H 0.2226 0.4054 1.0213 0.061 Uiso 1 1 calc R . .
C40 C 0.3122(3) 0.3315(2) 1.06705(16) 0.0572(18) Uani 1 1 d G . .
H40 H 0.3504 0.3741 1.1166 0.069 Uiso 1 1 calc R . .
C39 C 0.3322(3) 0.2506(2) 1.05122(17) 0.0594(17) Uani 1 1 d G . .
H39 H 0.3840 0.2378 1.0899 0.071 Uiso 1 1 calc R . .
C38 C 0.2762(3) 0.18819(18) 0.97877(19) 0.0506(15) Uani 1 1 d G . .
H38 H 0.2899 0.1329 0.9679 0.061 Uiso 1 1 calc R . .
C43 C 0.4378(4) 0.3891(3) 0.6029(3) 0.0307(11) Uani 1 1 d . A .
C44 C 0.3840(4) 0.4489(3) 0.5777(3) 0.0348(12) Uani 1 1 d . . .
C45 C 0.3171(4) 0.4242(3) 0.4997(3) 0.0371(12) Uani 1 1 d . A .
H45 H 0.2815 0.4640 0.4827 0.045 Uiso 1 1 calc R . .
C46 C 0.3008(5) 0.3437(3) 0.4462(3) 0.0385(13) Uani 1 1 d D . .
C47 C 0.3589(4) 0.2867(3) 0.4705(3) 0.0364(12) Uani 1 1 d . A .
H47 H 0.3499 0.2319 0.4346 0.044 Uiso 1 1 calc R . .
C48 C 0.4297(4) 0.3098(3) 0.5471(3) 0.0316(11) Uani 1 1 d . . .
C49 C 0.3930(3) 0.53751(16) 0.63164(17) 0.0357(12) Uani 1 1 d G . .
C50 C 0.3778(3) 0.54602(18) 0.70716(17) 0.0438(14) Uani 1 1 d G . .
H50 H 0.3626 0.4960 0.7266 0.053 Uiso 1 1 calc R . .
C51 C 0.3848(4) 0.6277(2) 0.75418(15) 0.0541(16) Uani 1 1 d G . .
H51 H 0.3744 0.6335 0.8058 0.065 Uiso 1 1 calc R . .
C52 C 0.4070(4) 0.70090(17) 0.7257(2) 0.0604(17) Uani 1 1 d G . .
H52 H 0.4117 0.7567 0.7578 0.072 Uiso 1 1 calc R . .
C53 C 0.4221(3) 0.69239(17) 0.6502(2) 0.0533(15) Uani 1 1 d G . .
H53 H 0.4373 0.7424 0.6307 0.064 Uiso 1 1 calc R . .
C54 C 0.4152(3) 0.6107(2) 0.60314(15) 0.0417(13) Uani 1 1 d G . .
H54 H 0.4255 0.6049 0.5515 0.050 Uiso 1 1 calc R . .
C55 C 0.216(2) 0.3266(14) 0.3661(7) 0.031(3) Uani 0.56(2) 1 d PGD A 1
C60 C 0.2377(17) 0.2740(16) 0.3021(9) 0.038(3) Uani 0.56(2) 1 d PG A 1
H60 H 0.3042 0.2527 0.3092 0.045 Uiso 0.56(2) 1 calc PR A 1
C59 C 0.1625(17) 0.2525(14) 0.2278(7) 0.048(4) Uani 0.56(2) 1 d PG A 1
H59 H 0.1775 0.2166 0.1842 0.057 Uiso 0.56(2) 1 calc PR A 1
C58 C 0.0653(17) 0.2836(13) 0.2175(7) 0.056(5) Uani 0.56(2) 1 d PG A 1
H58 H 0.0139 0.2690 0.1667 0.068 Uiso 0.56(2) 1 calc PR A 1
C57 C 0.0433(16) 0.3362(14) 0.2814(9) 0.053(3) Uani 0.56(2) 1 d PG A 1
H57 H -0.0232 0.3575 0.2743 0.064 Uiso 0.56(2) 1 calc PR A 1
C56 C 0.1185(19) 0.3577(13) 0.3557(7) 0.038(3) Uani 0.56(2) 1 d PG A 1
H56 H 0.1035 0.3936 0.3994 0.046 Uiso 0.56(2) 1 calc PR A 1
C55A C 0.231(3) 0.3082(19) 0.3606(8) 0.031(3) Uani 0.44(2) 1 d PGD A 2
C56A C 0.130(3) 0.3344(16) 0.3461(9) 0.038(3) Uani 0.44(2) 1 d PG A 2
H56A H 0.1069 0.3658 0.3884 0.046 Uiso 0.44(2) 1 calc PR A 2
C57A C 0.063(2) 0.3147(17) 0.2696(11) 0.053(3) Uani 0.44(2) 1 d PG A 2
H57A H -0.0059 0.3326 0.2596 0.064 Uiso 0.44(2) 1 calc PR A 2
C58A C 0.097(2) 0.2688(17) 0.2077(7) 0.056(5) Uani 0.44(2) 1 d PG A 2
H58A H 0.0514 0.2554 0.1554 0.068 Uiso 0.44(2) 1 calc PR A 2
C59A C 0.198(2) 0.243(2) 0.2223(10) 0.048(4) Uani 0.44(2) 1 d PG A 2
H59A H 0.2217 0.2113 0.1800 0.057 Uiso 0.44(2) 1 calc PR A 2
C60A C 0.265(2) 0.262(2) 0.2988(13) 0.038(3) Uani 0.44(2) 1 d PG A 2
H60A H 0.3345 0.2445 0.3087 0.045 Uiso 0.44(2) 1 calc PR A 2
C61 C 0.5073(3) 0.25430(19) 0.56803(18) 0.0363(12) Uani 1 1 d G A .
C62 C 0.6318(3) 0.29322(16) 0.58950(19) 0.0394(13) Uani 1 1 d G . .
H62 H 0.6667 0.3527 0.5897 0.047 Uiso 1 1 calc R A .
C63 C 0.7051(2) 0.2451(2) 0.61062(19) 0.0455(14) Uani 1 1 d G A .
H63 H 0.7902 0.2717 0.6253 0.055 Uiso 1 1 calc R . .
C64 C 0.6540(3) 0.1581(2) 0.6103(2) 0.0493(15) Uani 1 1 d G . .
H64 H 0.7041 0.1252 0.6247 0.059 Uiso 1 1 calc R A .
C65 C 0.5295(3) 0.11918(16) 0.5888(2) 0.0518(15) Uani 1 1 d G A .
H65 H 0.4945 0.0597 0.5885 0.062 Uiso 1 1 calc R . .
C66 C 0.4562(2) 0.1673(2) 0.56767(19) 0.0432(13) Uani 1 1 d G . .
H66 H 0.3711 0.1407 0.5530 0.052 Uiso 1 1 calc R A .
C71 C 0.0995(5) 0.1873(3) 0.5845(3) 0.0411(13) Uani 1 1 d . . .
C72 C 0.0000(5) 0.1462(4) 0.6216(3) 0.0574(16) Uani 1 1 d . . .
H72A H 0.0082 0.0909 0.6299 0.086 Uiso 1 1 calc R . .
H72B H -0.0789 0.1340 0.5867 0.086 Uiso 1 1 calc R . .
H72C H 0.0074 0.1874 0.6721 0.086 Uiso 1 1 calc R . .
C73 C 0.0919(5) 0.1233(4) 0.5064(3) 0.0523(16) Uani 1 1 d . . .
H73A H 0.1584 0.1494 0.4848 0.078 Uiso 1 1 calc R . .
H73B H 0.0150 0.1122 0.4695 0.078 Uiso 1 1 calc R . .
H73C H 0.0973 0.0675 0.5148 0.078 Uiso 1 1 calc R . .
C74 C 0.0919(5) 0.2748(4) 0.5733(3) 0.0515(15) Uani 1 1 d . . .
H74A H 0.0953 0.3143 0.6237 0.077 Uiso 1 1 calc R . .
H74B H 0.0159 0.2645 0.5359 0.077 Uiso 1 1 calc R . .
H74C H 0.1595 0.3019 0.5531 0.077 Uiso 1 1 calc R . .
N1 N 0.3725(3) 0.2094(2) 0.7977(2) 0.0321(10) Uani 1 1 d . . .
N2 N 0.4778(3) 0.3461(2) 0.7242(2) 0.0294(9) Uani 1 1 d . . .
O1 O 0.2144(3) 0.2020(2) 0.63651(18) 0.0391(9) Uani 1 1 d . . .
Cl1 Cl 0.23557(13) 0.37133(9) 0.78876(8) 0.0490(4) Uani 1 1 d . . .
Fe1 Fe 0.31215(6) 0.27384(4) 0.72808(4) 0.0329(2) Uani 1 1 d . . .
C1S C -0.090(4) 0.431(4) 0.496(2) 0.078(5) Uani 0.569(3) 1 d PGU B -1
H1S H -0.1571 0.3854 0.4979 0.093 Uiso 0.569(3) 1 calc PR B -1
C2S C -0.087(4) 0.454(4) 0.427(2) 0.077(5) Uani 0.569(3) 1 d PGU B -1
H2S H -0.1513 0.4241 0.3814 0.092 Uiso 0.569(3) 1 calc PR B -1
C3S C 0.012(4) 0.522(4) 0.424(2) 0.079(6) Uani 0.569(3) 1 d PGU B -1
H3S H 0.0139 0.5374 0.3766 0.095 Uiso 0.569(3) 1 calc PR B -1
C4S C 0.106(4) 0.566(4) 0.490(2) 0.089(7) Uani 0.569(3) 1 d PGU B -1
H4S H 0.1732 0.6120 0.4882 0.107 Uiso 0.569(3) 1 calc PR B -1
C5S C 0.103(4) 0.543(4) 0.559(2) 0.081(6) Uani 0.569(3) 1 d PGU B -1
H5S H 0.1674 0.5733 0.6047 0.097 Uiso 0.569(3) 1 calc PR B -1
C6S C 0.005(4) 0.476(4) 0.562(2) 0.079(5) Uani 0.569(3) 1 d PGU B -1
C7S C -0.0078(13) 0.4589(9) 0.6566(9) 0.095(4) Uani 0.569(3) 1 d PU B -1
H7SA H -0.0769 0.4741 0.6703 0.142 Uiso 0.569(3) 1 calc PR B -1
H7SB H 0.0659 0.4966 0.6966 0.142 Uiso 0.569(3) 1 calc PR B -1
H7SC H -0.0190 0.3968 0.6538 0.142 Uiso 0.569(3) 1 calc PR B -1
C11S C -0.1965(8) 0.0752(5) 0.0869(5) 0.089(3) Uani 0.637(7) 1 d PGU C -2
H11S H -0.2357 0.0367 0.1135 0.107 Uiso 0.637(7) 1 calc PR C -2
C12S C -0.0899(8) 0.0697(5) 0.0685(5) 0.083(3) Uani 0.637(7) 1 d PGU C -2
H12S H -0.0561 0.0275 0.0825 0.100 Uiso 0.637(7) 1 calc PR C -2
C13S C -0.0325(6) 0.1260(5) 0.0295(5) 0.077(3) Uani 0.637(7) 1 d PGU C -2
H13S H 0.0404 0.1223 0.0169 0.093 Uiso 0.637(7) 1 calc PR C -2
C14S C -0.0819(7) 0.1878(5) 0.0090(4) 0.069(3) Uani 0.637(7) 1 d PGU C -2
H14S H -0.0427 0.2262 -0.0177 0.083 Uiso 0.637(7) 1 calc PR C -2
C15S C -0.1886(7) 0.1932(5) 0.0274(5) 0.074(3) Uani 0.637(7) 1 d PGU C -2
H15S H -0.2223 0.2354 0.0134 0.089 Uiso 0.637(7) 1 calc PR C -2
C16S C -0.2459(6) 0.1369(6) 0.0664(5) 0.088(3) Uani 0.637(7) 1 d PGDU C -2
C17S C -0.3718(13) 0.1359(11) 0.0818(11) 0.112(4) Uani 0.637(7) 1 d PDU C -2
H17D H -0.4358 0.0894 0.0399 0.168 Uiso 0.637(7) 1 calc PR C -2
H17E H -0.3821 0.1933 0.0830 0.168 Uiso 0.637(7) 1 calc PR C -2
H17F H -0.3762 0.1243 0.1323 0.168 Uiso 0.637(7) 1 calc PR C -2
C11T C -0.184(2) 0.0932(15) 0.1192(14) 0.095(4) Uani 0.233(7) 1 d PGU D -3
H11T H -0.1586 0.0547 0.1451 0.114 Uiso 0.233(7) 1 calc PR D -3
C12T C -0.268(2) 0.1306(17) 0.1431(13) 0.101(4) Uani 0.233(7) 1 d PGU D -3
H12T H -0.2999 0.1177 0.1854 0.122 Uiso 0.233(7) 1 calc PR D -3
C13T C -0.306(2) 0.1870(17) 0.1051(16) 0.100(4) Uani 0.233(7) 1 d PGU D -3
H13T H -0.3630 0.2125 0.1215 0.121 Uiso 0.233(7) 1 calc PR D -3
C14T C -0.259(3) 0.2059(15) 0.0433(15) 0.099(4) Uani 0.233(7) 1 d PGU D -3
H14T H -0.2848 0.2444 0.0173 0.119 Uiso 0.233(7) 1 calc PR D -3
C15T C -0.175(2) 0.1685(17) 0.0194(13) 0.094(4) Uani 0.233(7) 1 d PGU D -3
H15T H -0.1435 0.1815 -0.0229 0.113 Uiso 0.233(7) 1 calc PR D -3
C16T C -0.138(2) 0.1122(17) 0.0573(15) 0.094(3) Uani 0.233(7) 1 d PGDU D -3
C17T C -0.042(3) 0.063(2) 0.034(2) 0.097(7) Uani 0.233(7) 1 d PDU D -3
H17G H 0.0398 0.1058 0.0538 0.146 Uiso 0.233(7) 1 calc PR D -3
H17H H -0.0601 0.0398 -0.0227 0.146 Uiso 0.233(7) 1 calc PR D -3
H17I H -0.0477 0.0147 0.0581 0.146 Uiso 0.233(7) 1 calc PR D -3
C11U C -0.360(2) 0.0152(11) 0.0063(13) 0.128(7) Uani 0.310(6) 1 d PGU E -4
H11U H -0.3679 -0.0442 -0.0191 0.154 Uiso 0.310(6) 1 calc PR E -4
C12U C -0.4616(15) 0.0388(13) 0.0137(15) 0.133(7) Uani 0.310(6) 1 d PGU E -4
H12U H -0.5393 -0.0045 -0.0066 0.159 Uiso 0.310(6) 1 calc PR E -4
C13U C -0.4497(16) 0.1256(15) 0.0510(15) 0.131(7) Uani 0.310(6) 1 d PGU E -4
H13U H -0.5193 0.1417 0.0561 0.157 Uiso 0.310(6) 1 calc PR E -4
C14U C -0.336(2) 0.1888(11) 0.0808(14) 0.109(5) Uani 0.310(6) 1 d PGU E -4
H14U H -0.3279 0.2481 0.1062 0.131 Uiso 0.310(6) 1 calc PR E -4
C15U C -0.2342(15) 0.1652(12) 0.0734(13) 0.103(4) Uani 0.310(6) 1 d PGU E -4
H15U H -0.1565 0.2084 0.0937 0.123 Uiso 0.310(6) 1 calc PR E -4
C16U C -0.2461(16) 0.0784(14) 0.0361(12) 0.105(4) Uani 0.310(6) 1 d PGDU E -4
C17U C -0.130(3) 0.047(2) 0.027(2) 0.119(6) Uani 0.310(6) 1 d PDU E -4
H17J H -0.1417 -0.0103 0.0377 0.178 Uiso 0.310(6) 1 calc PR E -4
H17K H -0.0574 0.0908 0.0643 0.178 Uiso 0.310(6) 1 calc PR E -4
H17L H -0.1205 0.0414 -0.0264 0.178 Uiso 0.310(6) 1 calc PR E -4

loop_
_atom_site_aniso_label
_atom_site_aniso_U_11
_atom_site_aniso_U_22
_atom_site_aniso_U_33
_atom_site_aniso_U_23
_atom_site_aniso_U_13
_atom_site_aniso_U_12
C1 0.036(3) 0.038(3) 0.027(2) 0.001(2) 0.008(2) 0.016(2)
C2 0.041(3) 0.034(3) 0.027(3) 0.001(2) 0.008(2) 0.011(2)
C3 0.054(4) 0.040(3) 0.049(3) 0.021(3) 0.009(3) 0.018(3)
C4 0.053(4) 0.043(3) 0.040(3) 0.011(2) 0.005(3) 0.017(3)
C5 0.043(3) 0.037(3) 0.030(3) 0.008(2) 0.014(2) 0.016(2)
C6 0.033(3) 0.038(3) 0.024(2) 0.005(2) 0.009(2) 0.014(2)
C7 0.034(3) 0.041(3) 0.034(3) 0.001(2) 0.003(2) 0.011(2)
C8 0.034(3) 0.035(3) 0.034(3) 0.006(2) 0.006(2) 0.006(2)
C9 0.027(3) 0.035(3) 0.033(3) 0.010(2) 0.012(2) 0.018(2)
C10 0.036(3) 0.040(3) 0.029(3) 0.008(2) 0.004(2) 0.012(2)
C11 0.051(4) 0.099(5) 0.037(3) 0.012(3) 0.011(3) 0.049(3)
C12 0.066(5) 0.143(7) 0.043(4) 0.019(4) 0.007(3) 0.066(5)
C13 0.048(4) 0.093(5) 0.039(3) 0.016(3) 0.000(3) 0.028(3)
C14 0.047(4) 0.051(3) 0.032(3) 0.006(2) 0.008(3) 0.014(3)
C15 0.035(3) 0.038(3) 0.034(3) 0.004(2) 0.007(2) 0.010(2)
C16 0.072(5) 0.154(7) 0.041(3) 0.007(4) 0.013(3) 0.076(5)
C17 0.068(5) 0.135(7) 0.058(4) 0.008(4) -0.012(4) 0.051(5)
C18 0.049(4) 0.075(4) 0.045(3) -0.006(3) 0.010(3) 0.027(3)
C19 0.043(3) 0.034(3) 0.036(3) 0.014(2) 0.016(2) 0.012(2)
C20 0.045(3) 0.038(3) 0.028(3) 0.006(2) 0.012(2) 0.010(2)
C21 0.045(3) 0.032(3) 0.035(3) 0.005(2) 0.015(2) 0.010(2)
C22 0.041(3) 0.035(3) 0.035(3) 0.005(2) 0.015(2) 0.009(2)
C23 0.044(3) 0.038(3) 0.040(3) 0.003(2) 0.017(3) 0.016(2)
C24 0.042(3) 0.032(3) 0.033(3) 0.002(2) 0.011(2) 0.011(2)
C25 0.042(3) 0.040(3) 0.035(3) 0.004(2) 0.013(2) 0.011(2)
C30 0.067(4) 0.037(3) 0.047(3) 0.008(3) 0.024(3) 0.017(3)
C29 0.069(4) 0.042(3) 0.061(4) 0.003(3) 0.021(3) 0.021(3)
C28 0.048(4) 0.058(4) 0.050(3) -0.007(3) 0.017(3) 0.019(3)
C27 0.040(3) 0.062(4) 0.035(3) 0.001(3) 0.010(2) 0.014(3)
C26 0.039(3) 0.038(3) 0.038(3) 0.004(2) 0.009(2) 0.008(2)
C31 0.046(3) 0.032(3) 0.046(3) 0.006(2) 0.021(3) 0.013(2)
C32 0.045(3) 0.038(3) 0.044(3) 0.009(2) 0.014(3) 0.008(2)
C33 0.046(4) 0.036(3) 0.055(4) 0.003(3) 0.007(3) 0.013(2)
C34 0.036(3) 0.045(3) 0.069(4) 0.008(3) 0.018(3) 0.012(3)
C35 0.057(4) 0.060(4) 0.060(4) 0.010(3) 0.031(3) 0.017(3)
C36 0.045(4) 0.056(3) 0.047(3) 0.009(3) 0.019(3) 0.015(3)
C37 0.040(3) 0.040(3) 0.034(3) -0.001(2) 0.016(2) 0.008(2)
C42 0.045(3) 0.045(3) 0.044(3) 0.005(2) 0.023(3) 0.017(3)
C41 0.051(4) 0.046(3) 0.051(3) -0.002(3) 0.025(3) 0.014(3)
C40 0.052(4) 0.055(4) 0.045(3) -0.015(3) 0.017(3) 0.007(3)
C39 0.054(4) 0.070(4) 0.045(3) -0.004(3) 0.010(3) 0.023(3)
C38 0.051(4) 0.054(3) 0.040(3) -0.001(3) 0.006(3) 0.021(3)
C43 0.032(3) 0.035(3) 0.029(3) 0.013(2) 0.010(2) 0.012(2)
C44 0.034(3) 0.040(3) 0.032(3) 0.015(2) 0.008(2) 0.011(2)
C45 0.034(3) 0.043(3) 0.039(3) 0.020(2) 0.010(2) 0.013(2)
C46 0.036(3) 0.045(3) 0.030(3) 0.013(2) 0.005(2) 0.007(2)
C47 0.039(3) 0.038(3) 0.032(3) 0.007(2) 0.014(2) 0.013(2)
C48 0.031(3) 0.037(3) 0.029(3) 0.012(2) 0.011(2) 0.011(2)
C49 0.026(3) 0.040(3) 0.038(3) 0.007(2) 0.005(2) 0.011(2)
C50 0.051(4) 0.043(3) 0.041(3) 0.012(2) 0.010(3) 0.020(3)
C51 0.071(4) 0.051(3) 0.045(3) 0.007(3) 0.022(3) 0.029(3)
C52 0.071(4) 0.043(3) 0.068(4) 0.008(3) 0.023(4) 0.023(3)
C53 0.051(4) 0.044(3) 0.068(4) 0.021(3) 0.015(3) 0.016(3)
C54 0.041(3) 0.038(3) 0.048(3) 0.016(2) 0.011(3) 0.012(2)
C55 0.037(6) 0.027(9) 0.037(3) 0.009(3) 0.013(4) 0.019(5)
C60 0.036(8) 0.046(7) 0.036(3) 0.008(3) 0.012(5) 0.022(5)
C59 0.047(11) 0.071(6) 0.035(4) 0.010(4) 0.019(5) 0.032(7)
C58 0.070(11) 0.054(8) 0.039(5) 0.011(5) -0.008(6) 0.026(6)
C57 0.053(7) 0.041(10) 0.062(6) 0.007(6) -0.008(5) 0.030(4)
C56 0.053(5) 0.030(9) 0.038(4) 0.004(4) 0.004(4) 0.032(5)
C55A 0.037(6) 0.027(9) 0.037(3) 0.009(3) 0.013(4) 0.019(5)
C56A 0.053(5) 0.030(9) 0.038(4) 0.004(4) 0.004(4) 0.032(5)
C57A 0.053(7) 0.041(10) 0.062(6) 0.007(6) -0.008(5) 0.030(4)
C58A 0.070(11) 0.054(8) 0.039(5) 0.011(5) -0.008(6) 0.026(6)
C59A 0.047(11) 0.071(6) 0.035(4) 0.010(4) 0.019(5) 0.032(7)
C60A 0.036(8) 0.046(7) 0.036(3) 0.008(3) 0.012(5) 0.022(5)
C61 0.045(3) 0.045(3) 0.026(3) 0.011(2) 0.013(2) 0.023(2)
C62 0.034(3) 0.051(3) 0.040(3) 0.014(2) 0.015(2) 0.019(2)
C63 0.037(3) 0.064(4) 0.044(3) 0.011(3) 0.015(3) 0.032(3)
C64 0.054(4) 0.059(4) 0.050(3) 0.016(3) 0.023(3) 0.035(3)
C65 0.056(4) 0.041(3) 0.064(4) 0.016(3) 0.021(3) 0.019(3)
C66 0.039(3) 0.044(3) 0.052(3) 0.012(3) 0.015(3) 0.021(3)
C71 0.035(3) 0.041(3) 0.036(3) 0.004(2) 0.000(2) 0.005(2)
C72 0.033(3) 0.083(4) 0.057(4) 0.028(3) 0.013(3) 0.014(3)
C73 0.047(4) 0.056(3) 0.042(3) 0.002(3) 0.005(3) 0.012(3)
C74 0.042(3) 0.054(3) 0.057(4) 0.017(3) 0.004(3) 0.016(3)
N1 0.036(2) 0.030(2) 0.029(2) 0.0048(17) 0.0109(18) 0.0092(17)
N2 0.028(2) 0.032(2) 0.028(2) 0.0032(17) 0.0066(17) 0.0133(17)
O1 0.0272(19) 0.047(2) 0.0394(19) 0.0025(16) 0.0073(16) 0.0141(15)
Cl1 0.0583(9) 0.0507(8) 0.0484(8) 0.0124(6) 0.0261(7) 0.0277(7)
Fe1 0.0302(4) 0.0365(4) 0.0303(4) 0.0054(3) 0.0083(3) 0.0112(3)
C1S 0.051(9) 0.075(6) 0.119(10) 0.028(9) 0.038(6) 0.030(6)
C2S 0.053(10) 0.078(7) 0.115(10) 0.027(9) 0.042(7) 0.032(7)
C3S 0.059(11) 0.078(7) 0.114(12) 0.029(10) 0.037(7) 0.031(8)
C4S 0.064(11) 0.083(7) 0.120(12) 0.021(10) 0.036(8) 0.022(9)
C5S 0.052(11) 0.081(7) 0.120(12) 0.026(9) 0.032(8) 0.033(7)
C6S 0.055(10) 0.075(7) 0.120(10) 0.027(10) 0.031(7) 0.036(7)
C7S 0.093(10) 0.080(9) 0.125(9) 0.037(8) 0.037(8) 0.036(8)
C11S 0.104(6) 0.088(6) 0.083(6) 0.035(5) 0.031(5) 0.031(5)
C12S 0.093(6) 0.080(6) 0.075(7) 0.019(5) 0.020(5) 0.028(5)
C13S 0.078(6) 0.086(6) 0.074(6) 0.019(5) 0.025(5) 0.036(5)
C14S 0.072(6) 0.076(6) 0.068(6) 0.018(4) 0.027(5) 0.033(5)
C15S 0.085(6) 0.087(6) 0.066(5) 0.025(4) 0.033(4) 0.041(5)
C16S 0.098(5) 0.089(5) 0.089(5) 0.032(4) 0.038(4) 0.034(4)
C17S 0.089(8) 0.120(9) 0.134(10) 0.045(8) 0.048(7) 0.028(7)
C11T 0.105(7) 0.092(7) 0.090(7) 0.030(6) 0.023(6) 0.032(6)
C12T 0.107(8) 0.105(8) 0.096(8) 0.032(7) 0.032(7) 0.033(7)
C13T 0.102(8) 0.103(8) 0.101(8) 0.026(7) 0.030(6) 0.040(6)
C14T 0.104(8) 0.100(7) 0.096(7) 0.030(6) 0.024(7) 0.036(6)
C15T 0.100(7) 0.099(7) 0.086(6) 0.030(6) 0.025(6) 0.032(6)
C16T 0.100(7) 0.094(6) 0.088(6) 0.027(6) 0.024(5) 0.032(5)
C17T 0.085(13) 0.109(14) 0.095(14) 0.032(13) 0.016(10) 0.029(10)
C11U 0.111(8) 0.119(10) 0.130(12) 0.012(11) 0.007(12) 0.031(8)
C12U 0.108(8) 0.122(10) 0.138(13) 0.007(12) 0.007(12) 0.030(10)
C13U 0.107(8) 0.127(11) 0.133(12) 0.012(11) 0.007(11) 0.034(9)
C14U 0.107(8) 0.108(8) 0.107(8) 0.022(8) 0.026(8) 0.035(6)
C15U 0.107(6) 0.105(6) 0.096(6) 0.030(6) 0.028(6) 0.033(5)
C16U 0.110(6) 0.101(6) 0.099(7) 0.027(7) 0.022(7) 0.032(6)
C17U 0.115(9) 0.117(11) 0.117(13) 0.023(11) 0.024(12) 0.040(9)

loop_
_atom_type_symbol
_atom_type_description
_atom_type_scat_dispersion_real
_atom_type_scat_dispersion_imag
_atom_type_scat_source
C C 0.0033 0.0016 'International Tables Vol C Tables 4.2.6.8 and 6.1.1.4'
H H 0.0000 0.0000 'International Tables Vol C Tables 4.2.6.8 and 6.1.1.4'
Cl Cl 0.1484 0.1585 'International Tables Vol C Tables 4.2.6.8 and 6.1.1.4'
Fe Fe 0.3463 0.8444 'International Tables Vol C Tables 4.2.6.8 and 6.1.1.4'
N N 0.0061 0.0033 'International Tables Vol C Tables 4.2.6.8 and 6.1.1.4'
O O 0.0106 0.0060 'International Tables Vol C Tables 4.2.6.8 and 6.1.1.4'

loop_
_geom_angle_atom_site_label_1
_geom_angle_atom_site_label_2
_geom_angle_atom_site_label_3
_geom_angle
C6 C1 C5 126.1(5)
C6 C1 C10 117.6(4)
C5 C1 C10 116.3(5)
N1 C2 C3 111.2(4)
N1 C2 C19 120.8(5)
C3 C2 C19 126.8(5)
C4 C3 C2 106.4(5)
C4 C3 H3 126.8
C2 C3 H3 126.8
C3 C4 C5 107.9(5)
C3 C4 H4 126.0
C5 C4 H4 126.0
C4 C5 C1 126.9(5)
C4 C5 N1 108.9(4)
C1 C5 N1 124.1(5)
N2 C6 C1 123.2(4)
N2 C6 C7 108.2(4)
C1 C6 C7 128.2(5)
C8 C7 C6 108.0(4)
C8 C7 H7 126.0
C6 C7 H7 126.0
C7 C8 C9 106.8(4)
C7 C8 H8 126.6
C9 C8 H8 126.6
N2 C9 C8 110.0(4)
N2 C9 C43 120.0(4)
C8 C9 C43 129.3(4)
C11 C10 C15 120.1(5)
C11 C10 C1 122.7(4)
C15 C10 C1 117.2(5)
C12 C11 C10 117.9(5)
C12 C11 C16 121.6(6)
C10 C11 C16 120.5(5)
C11 C12 C13 123.9(6)
C11 C12 H12 118.1
C13 C12 H12 118.1
C14 C13 C12 117.3(5)
C14 C13 C17 120.6(5)
C12 C13 C17 122.1(6)
C13 C14 C15 121.4(5)
C13 C14 H14 119.3
C15 C14 H14 119.3
C14 C15 C10 119.4(5)
C14 C15 C18 119.5(4)
C10 C15 C18 121.1(5)
C11 C16 H16A 109.5
C11 C16 H16B 109.5
H16A C16 H16B 109.5
C11 C16 H16C 109.5
H16A C16 H16C 109.5
H16B C16 H16C 109.5
C13 C17 H17A 109.5
C13 C17 H17B 109.5
H17A C17 H17B 109.5
C13 C17 H17C 109.5
H17A C17 H17C 109.5
H17B C17 H17C 109.5
C15 C18 H18A 109.5
C15 C18 H18B 109.5
H18A C18 H18B 109.5
C15 C18 H18C 109.5
H18A C18 H18C 109.5
H18B C18 H18C 109.5
C20 C19 C24 119.4(4)
C20 C19 C2 123.1(4)
C24 C19 C2 117.4(4)
C21 C20 C19 119.8(4)
C21 C20 C25 116.7(4)
C19 C20 C25 123.5(4)
C22 C21 C20 121.5(4)
C22 C21 H21 119.3
C20 C21 H21 119.3
C23 C22 C21 117.6(5)
C23 C22 C31 121.7(4)
C21 C22 C31 120.8(4)
C22 C23 C24 122.2(4)
C22 C23 H23 118.9
C24 C23 H23 118.9
C23 C24 C19 119.0(4)
C23 C24 C37 117.3(4)
C19 C24 C37 123.4(4)
C30 C25 C26 120.0
C30 C25 C20 118.6(3)
C26 C25 C20 121.0(3)
C29 C30 C25 120.0
C29 C30 H30 120.0
C25 C30 H30 120.0
C30 C29 C28 120.0
C30 C29 H29 120.0
C28 C29 H29 120.0
C29 C28 C27 120.0
C29 C28 H28 120.0
C27 C28 H28 120.0
C26 C27 C28 120.0
C26 C27 H27 120.0
C28 C27 H27 120.0
C27 C26 C25 120.0
C27 C26 H26 120.0
C25 C26 H26 120.0
C32 C31 C36 120.0
C32 C31 C22 120.7(3)
C36 C31 C22 119.3(3)
C31 C32 C33 120.0
C31 C32 H32 120.0
C33 C32 H32 120.0
C34 C33 C32 120.0
C34 C33 H33 120.0
C32 C33 H33 120.0
C35 C34 C33 120.0
C35 C34 H34 120.0
C33 C34 H34 120.0
C36 C35 C34 120.0
C36 C35 H35 120.0
C34 C35 H35 120.0
C35 C36 C31 120.0
C35 C36 H36 120.0
C31 C36 H36 120.0
C42 C37 C38 120.0
C42 C37 C24 121.4(3)
C38 C37 C24 118.4(3)
C41 C42 C37 120.0
C41 C42 H42 120.0
C37 C42 H42 120.0
C42 C41 C40 120.0
C42 C41 H41 120.0
C40 C41 H41 120.0
C39 C40 C41 120.0
C39 C40 H40 120.0
C41 C40 H40 120.0
C40 C39 C38 120.0
C40 C39 H39 120.0
C38 C39 H39 120.0
C39 C38 C37 120.0
C39 C38 H38 120.0
C37 C38 H38 120.0
C48 C43 C44 119.2(4)
C48 C43 C9 117.3(4)
C44 C43 C9 123.5(4)
C45 C44 C43 118.3(4)
C45 C44 C49 118.3(4)
C43 C44 C49 123.3(4)
C46 C45 C44 122.9(5)
C46 C45 H45 118.6
C44 C45 H45 118.6
C45 C46 C47 118.4(5)
C45 C46 C55A 128.7(10)
C47 C46 C55A 112.8(9)
C45 C46 C55 114.4(8)
C47 C46 C55 127.2(8)
C55A C46 C55 15.0(12)
C48 C47 C46 120.6(4)
C48 C47 H47 119.7
C46 C47 H47 119.7
C47 C48 C43 120.2(5)
C47 C48 C61 119.4(4)
C43 C48 C61 120.2(4)
C50 C49 C54 120.0
C50 C49 C44 121.7(3)
C54 C49 C44 118.3(3)
C49 C50 C51 120.0
C49 C50 H50 120.0
C51 C50 H50 120.0
C50 C51 C52 120.0
C50 C51 H51 120.0
C52 C51 H51 120.0
C53 C52 C51 120.0
C53 C52 H52 120.0
C51 C52 H52 120.0
C52 C53 C54 120.0
C52 C53 H53 120.0
C54 C53 H53 120.0
C53 C54 C49 120.0
C53 C54 H54 120.0
C49 C54 H54 120.0
C60 C55 C56 120.0
C60 C55 C46 116.2(10)
C56 C55 C46 123.8(11)
C55 C60 C59 120.0
C55 C60 H60 120.0
C59 C60 H60 120.0
C58 C59 C60 120.0
C58 C59 H59 120.0
C60 C59 H59 120.0
C59 C58 C57 120.0
C59 C58 H58 120.0
C57 C58 H58 120.0
C56 C57 C58 120.0
C56 C57 H57 120.0
C58 C57 H57 120.0
C57 C56 C55 120.0
C57 C56 H56 120.0
C55 C56 H56 120.0
C56A C55A C60A 120.0
C56A C55A C46 112.7(15)
C60A C55A C46 127.0(16)
C57A C56A C55A 120.0
C57A C56A H56A 120.0
C55A C56A H56A 120.0
C58A C57A C56A 120.0
C58A C57A H57A 120.0
C56A C57A H57A 120.0
C59A C58A C57A 120.0
C59A C58A H58A 120.0
C57A C58A H58A 120.0
C58A C59A C60A 120.0
C58A C59A H59A 120.0
C60A C59A H59A 120.0
C59A C60A C55A 120.0
C59A C60A H60A 120.0
C55A C60A H60A 120.0
C62 C61 C66 120.0
C62 C61 C48 118.5(3)
C66 C61 C48 121.5(3)
C63 C62 C61 120.0
C63 C62 H62 120.0
C61 C62 H62 120.0
C62 C63 C64 120.0
C62 C63 H63 120.0
C64 C63 H63 120.0
C65 C64 C63 120.0
C65 C64 H64 120.0
C63 C64 H64 120.0
C64 C65 C66 120.0
C64 C65 H65 120.0
C66 C65 H65 120.0
C65 C66 C61 120.0
C65 C66 H66 120.0
C61 C66 H66 120.0
O1 C71 C74 109.4(4)
O1 C71 C73 107.3(4)
C74 C71 C73 110.7(5)
O1 C71 C72 107.9(4)
C74 C71 C72 110.8(5)
C73 C71 C72 110.6(4)
C71 C72 H72A 109.5
C71 C72 H72B 109.5
H72A C72 H72B 109.5
C71 C72 H72C 109.5
H72A C72 H72C 109.5
H72B C72 H72C 109.5
C71 C73 H73A 109.5
C71 C73 H73B 109.5
H73A C73 H73B 109.5
C71 C73 H73C 109.5
H73A C73 H73C 109.5
H73B C73 H73C 109.5
C71 C74 H74A 109.5
C71 C74 H74B 109.5
H74A C74 H74B 109.5
C71 C74 H74C 109.5
H74A C74 H74C 109.5
H74B C74 H74C 109.5
C2 N1 C5 105.4(4)
C2 N1 Fe1 132.6(3)
C5 N1 Fe1 120.8(3)
C9 N2 C6 106.9(4)
C9 N2 Fe1 129.0(3)
C6 N2 Fe1 117.8(3)
C71 O1 Fe1 140.7(3)
O1 Fe1 N1 112.94(16)
O1 Fe1 N2 116.11(15)
N1 Fe1 N2 95.14(17)
O1 Fe1 Cl1 113.40(12)
N1 Fe1 Cl1 112.34(12)
N2 Fe1 Cl1 105.43(12)
C2S C1S C6S 120.0
C2S C1S H1S 120.0
C6S C1S H1S 120.0
C1S C2S C3S 120.0
C1S C2S H2S 120.0
C3S C2S H2S 120.0
C2S C3S C4S 120.0
C2S C3S H3S 120.0
C4S C3S H3S 120.0
C5S C4S C3S 120.00(7)
C5S C4S H4S 120.0
C3S C4S H4S 120.0
C4S C5S C6S 120.0
C4S C5S H5S 120.0
C6S C5S H5S 120.0
C5S C6S C1S 120.0
C5S C6S C7S 118.6(16)
C1S C6S C7S 120.7(16)
C12S C11S C16S 120.0
C12S C11S H11S 120.0
C16S C11S H11S 120.0
C13S C12S C11S 120.0
C13S C12S H12S 120.0
C11S C12S H12S 120.0
C12S C13S C14S 120.0
C12S C13S H13S 120.0
C14S C13S H13S 120.0
C15S C14S C13S 120.0
C15S C14S H14S 120.0
C13S C14S H14S 120.0
C14S C15S C16S 120.0
C14S C15S H15S 120.0
C16S C15S H15S 120.0
C15S C16S C11S 120.0
C15S C16S C17S 121.2(8)
C11S C16S C17S 118.6(8)
C16S C17S H17D 109.5
C16S C17S H17E 109.5
H17D C17S H17E 109.5
C16S C17S H17F 109.5
H17D C17S H17F 109.5
H17E C17S H17F 109.5
C12T C11T C16T 120.0
C12T C11T H11T 120.0
C16T C11T H11T 120.0
C11T C12T C13T 120.0
C11T C12T H12T 120.0
C13T C12T H12T 120.0
C14T C13T C12T 120.0
C14T C13T H13T 120.0
C12T C13T H13T 120.0
C13T C14T C15T 120.0
C13T C14T H14T 120.0
C15T C14T H14T 120.0
C16T C15T C14T 120.0
C16T C15T H15T 120.0
C14T C15T H15T 120.0
C15T C16T C11T 120.0
C15T C16T C17T 125(2)
C11T C16T C17T 115(2)
C12U C11U C16U 120.0
C12U C11U H11U 120.0
C16U C11U H11U 120.0
C13U C12U C11U 120.0
C13U C12U H12U 120.0
C11U C12U H12U 120.0
C14U C13U C12U 120.0
C14U C13U H13U 120.0
C12U C13U H13U 120.0
C15U C14U C13U 120.0
C15U C14U H14U 120.0
C13U C14U H14U 120.0
C14U C15U C16U 120.0
C14U C15U H15U 120.0
C16U C15U H15U 120.0
C15U C16U C11U 120.0
C15U C16U C17U 122.0(18)
C11U C16U C17U 118.0(18)

loop_
_geom_bond_atom_site_label_1
_geom_bond_atom_site_label_2
_geom_bond_distance
C1 C6 1.407(7)
C1 C5 1.421(7)
C1 C10 1.512(7)
C2 N1 1.374(6)
C2 C3 1.416(7)
C2 C19 1.500(7)
C3 C4 1.397(7)
C3 H3 0.9500
C4 C5 1.407(7)
C4 H4 0.9500
C5 N1 1.431(6)
C6 N2 1.405(6)
C6 C7 1.425(7)
C7 C8 1.376(7)
C7 H7 0.9500
C8 C9 1.424(6)
C8 H8 0.9500
C9 N2 1.369(6)
C9 C43 1.473(7)
C10 C11 1.399(7)
C10 C15 1.411(6)
C11 C12 1.378(8)
C11 C16 1.532(7)
C12 C13 1.391(8)
C12 H12 0.9500
C13 C14 1.386(8)
C13 C17 1.523(8)
C14 C15 1.395(7)
C14 H14 0.9500
C15 C18 1.511(7)
C16 H16A 0.9800
C16 H16B 0.9800
C16 H16C 0.9800
C17 H17A 0.9800
C17 H17B 0.9800
C17 H17C 0.9800
C18 H18A 0.9800
C18 H18B 0.9800
C18 H18C 0.9800
C19 C20 1.406(6)
C19 C24 1.411(7)
C20 C21 1.404(7)
C20 C25 1.518(5)
C21 C22 1.403(7)
C21 H21 0.9500
C22 C23 1.399(6)
C22 C31 1.523(6)
C23 C24 1.403(7)
C23 H23 0.9500
C24 C37 1.537(5)
C25 C30 1.3900
C25 C26 1.3900
C30 C29 1.3900
C30 H30 0.9500
C29 C28 1.3900
C29 H29 0.9500
C28 C27 1.3900
C28 H28 0.9500
C27 C26 1.3900
C27 H27 0.9500
C26 H26 0.9500
C31 C32 1.3900
C31 C36 1.3900
C32 C33 1.3900
C32 H32 0.9500
C33 C34 1.3900
C33 H33 0.9500
C34 C35 1.3900
C34 H34 0.9500
C35 C36 1.3900
C35 H35 0.9500
C36 H36 0.9500
C37 C42 1.3900
C37 C38 1.3900
C42 C41 1.3900
C42 H42 0.9500
C41 C40 1.3900
C41 H41 0.9500
C40 C39 1.3900
C40 H40 0.9500
C39 C38 1.3900
C39 H39 0.9500
C38 H38 0.9500
C43 C48 1.424(6)
C43 C44 1.424(7)
C44 C45 1.402(7)
C44 C49 1.524(5)
C45 C46 1.392(7)
C45 H45 0.9500
C46 C47 1.410(7)
C46 C55A 1.519(12)
C46 C55 1.536(10)
C47 C48 1.399(7)
C47 H47 0.9500
C48 C61 1.526(6)
C49 C50 1.3900
C49 C54 1.3900
C50 C51 1.3900
C50 H50 0.9500
C51 C52 1.3900
C51 H51 0.9500
C52 C53 1.3900
C52 H52 0.9500
C53 C54 1.3900
C53 H53 0.9500
C54 H54 0.9500
C55 C60 1.3900
C55 C56 1.3900
C60 C59 1.3900
C60 H60 0.9500
C59 C58 1.3900
C59 H59 0.9500
C58 C57 1.3900
C58 H58 0.9500
C57 C56 1.3900
C57 H57 0.9500
C56 H56 0.9500
C55A C56A 1.3900
C55A C60A 1.3900
C56A C57A 1.3900
C56A H56A 0.9500
C57A C58A 1.3900
C57A H57A 0.9500
C58A C59A 1.3900
C58A H58A 0.9500
C59A C60A 1.3900
C59A H59A 0.9500
C60A H60A 0.9500
C61 C62 1.3900
C61 C66 1.3900
C62 C63 1.3900
C62 H62 0.9500
C63 C64 1.3900
C63 H63 0.9500
C64 C65 1.3900
C64 H64 0.9500
C65 C66 1.3900
C65 H65 0.9500
C66 H66 0.9500
C71 O1 1.446(6)
C71 C74 1.520(8)
C71 C73 1.531(7)
C71 C72 1.535(7)
C72 H72A 0.9800
C72 H72B 0.9800
C72 H72C 0.9800
C73 H73A 0.9800
C73 H73B 0.9800
C73 H73C 0.9800
C74 H74A 0.9800
C74 H74B 0.9800
C74 H74C 0.9800
N1 Fe1 1.982(4)
N2 Fe1 2.029(4)
O1 Fe1 1.788(3)
Cl1 Fe1 2.2268(17)
C1S C2S 1.3900
C1S C6S 1.3900
C1S H1S 0.9500
C2S C3S 1.3900
C2S H2S 0.9500
C3S C4S 1.3900
C3S H3S 0.9500
C4S C5S 1.3900
C4S H4S 0.9500
C5S C6S 1.3900
C5S H5S 0.9500
C6S C7S 1.81(3)
C7S H7SA 0.9800
C7S H7SB 0.9800
C7S H7SC 0.9800
C11S C12S 1.3900
C11S C16S 1.3900
C11S H11S 0.9500
C12S C13S 1.3900
C12S H12S 0.9500
C13S C14S 1.3900
C13S H13S 0.9500
C14S C15S 1.3900
C14S H14S 0.9500
C15S C16S 1.3900
C15S H15S 0.9500
C16S C17S 1.571(13)
C17S H17D 0.9800
C17S H17E 0.9800
C17S H17F 0.9800
C11T C12T 1.3900
C11T C16T 1.3900
C11T H11T 0.9500
C12T C13T 1.3900
C12T H12T 0.9500
C13T C14T 1.3900
C13T H13T 0.9500
C14T C15T 1.3900
C14T H14T 0.9500
C15T C16T 1.3900
C15T H15T 0.9500
C16T C17T 1.63(2)
C17T H17G 0.9800
C17T H17H 0.9800
C17T H17I 0.9800
C11U C12U 1.3900
C11U C16U 1.3900
C11U H11U 0.9500
C12U C13U 1.3900
C12U H12U 0.9500
C13U C14U 1.3900
C13U H13U 0.9500
C14U C15U 1.3900
C14U H14U 0.9500
C15U C16U 1.3900
C15U H15U 0.9500
C16U C17U 1.63(2)
C17U H17J 0.9800
C17U H17K 0.9800
C17U H17L 0.9800

loop_
_geom_torsion_atom_site_label_1
_geom_torsion_atom_site_label_2
_geom_torsion_atom_site_label_3
_geom_torsion_atom_site_label_4
_geom_torsion
N1 C2 C3 C4 4.1(6)
C19 C2 C3 C4 -163.7(4)
C2 C3 C4 C5 -3.6(6)
C3 C4 C5 C1 178.4(5)
C3 C4 C5 N1 1.9(5)
C6 C1 C5 C4 160.0(5)
C10 C1 C5 C4 -19.7(7)
C6 C1 C5 N1 -24.1(7)
C10 C1 C5 N1 156.2(4)
C5 C1 C6 N2 -5.1(7)
C10 C1 C6 N2 174.6(4)
C5 C1 C6 C7 -176.5(5)
C10 C1 C6 C7 3.2(7)
N2 C6 C7 C8 -1.9(5)
C1 C6 C7 C8 170.6(5)
C6 C7 C8 C9 -0.1(5)
C7 C8 C9 N2 2.2(5)
C7 C8 C9 C43 -168.6(5)
C6 C1 C10 C11 -84.9(6)
C5 C1 C10 C11 94.8(6)
C6 C1 C10 C15 94.1(5)
C5 C1 C10 C15 -86.1(6)
C15 C10 C11 C12 1.4(9)
C1 C10 C11 C12 -179.7(6)
C15 C10 C11 C16 179.3(6)
C1 C10 C11 C16 -1.7(9)
C10 C11 C12 C13 -0.9(11)
C16 C11 C12 C13 -178.9(7)
C11 C12 C13 C14 0.1(11)
C11 C12 C13 C17 179.1(7)
C12 C13 C14 C15 0.3(9)
C17 C13 C14 C15 -178.7(6)
C13 C14 C15 C10 0.1(8)
C13 C14 C15 C18 -179.8(6)
C11 C10 C15 C14 -1.0(8)
C1 C10 C15 C14 180.0(5)
C11 C10 C15 C18 179.0(5)
C1 C10 C15 C18 -0.1(7)
N1 C2 C19 C20 115.7(5)
C3 C2 C19 C20 -77.6(7)
N1 C2 C19 C24 -68.0(6)
C3 C2 C19 C24 98.7(6)
C24 C19 C20 C21 4.2(8)
C2 C19 C20 C21 -179.5(5)
C24 C19 C20 C25 -172.9(4)
C2 C19 C20 C25 3.3(8)
C19 C20 C21 C22 2.6(8)
C25 C20 C21 C22 179.9(4)
C20 C21 C22 C23 -5.0(8)
C20 C21 C22 C31 175.0(5)
C21 C22 C23 C24 0.8(8)
C31 C22 C23 C24 -179.2(5)
C22 C23 C24 C19 5.8(8)
C22 C23 C24 C37 -168.5(5)
C20 C19 C24 C23 -8.3(8)
C2 C19 C24 C23 175.3(5)
C20 C19 C24 C37 165.7(4)
C2 C19 C24 C37 -10.7(7)
C21 C20 C25 C30 -53.5(5)
C19 C20 C25 C30 123.7(4)
C21 C20 C25 C26 119.4(4)
C19 C20 C25 C26 -63.4(6)
C26 C25 C30 C29 0.0
C20 C25 C30 C29 172.9(4)
C25 C30 C29 C28 0.0
C30 C29 C28 C27 0.0
C29 C28 C27 C26 0.0
C28 C27 C26 C25 0.0
C30 C25 C26 C27 0.0
C20 C25 C26 C27 -172.8(4)
C23 C22 C31 C32 138.3(4)
C21 C22 C31 C32 -41.7(6)
C23 C22 C31 C36 -39.7(6)
C21 C22 C31 C36 140.3(4)
C36 C31 C32 C33 0.0
C22 C31 C32 C33 -178.0(4)
C31 C32 C33 C34 0.0
C32 C33 C34 C35 0.0
C33 C34 C35 C36 0.0
C34 C35 C36 C31 0.0
C32 C31 C36 C35 0.0
C22 C31 C36 C35 178.0(4)
C23 C24 C37 C42 -58.7(5)
C19 C24 C37 C42 127.2(4)
C23 C24 C37 C38 115.6(4)
C19 C24 C37 C38 -58.5(5)
C38 C37 C42 C41 0.0
C24 C37 C42 C41 174.2(3)
C37 C42 C41 C40 0.0
C42 C41 C40 C39 0.0
C41 C40 C39 C38 0.0
C40 C39 C38 C37 0.0
C42 C37 C38 C39 0.0
C24 C37 C38 C39 -174.4(3)
N2 C9 C43 C48 -57.0(6)
C8 C9 C43 C48 113.0(6)
N2 C9 C43 C44 126.2(5)
C8 C9 C43 C44 -63.8(7)
C48 C43 C44 C45 4.7(7)
C9 C43 C44 C45 -178.5(4)
C48 C43 C44 C49 -176.7(4)
C9 C43 C44 C49 0.1(7)
C43 C44 C45 C46 0.3(7)
C49 C44 C45 C46 -178.4(4)
C44 C45 C46 C47 -3.2(7)
C44 C45 C46 C55A 180.0(18)
C44 C45 C46 C55 175.0(12)
C45 C46 C47 C48 1.0(7)
C55A C46 C47 C48 178.3(16)
C55 C46 C47 C48 -176.9(14)
C46 C47 C48 C43 4.0(7)
C46 C47 C48 C61 -170.3(4)
C44 C43 C48 C47 -6.8(7)
C9 C43 C48 C47 176.2(4)
C44 C43 C48 C61 167.4(4)
C9 C43 C48 C61 -9.6(6)
C45 C44 C49 C50 134.9(4)
C43 C44 C49 C50 -43.7(6)
C45 C44 C49 C54 -44.1(5)
C43 C44 C49 C54 137.3(4)
C54 C49 C50 C51 0.0
C44 C49 C50 C51 -179.0(4)
C49 C50 C51 C52 0.0
C50 C51 C52 C53 0.0
C51 C52 C53 C54 0.0
C52 C53 C54 C49 0.0
C50 C49 C54 C53 0.0
C44 C49 C54 C53 179.0(4)
C45 C46 C55 C60 150.7(9)
C47 C46 C55 C60 -31.3(18)
C55A C46 C55 C60 -14(9)
C45 C46 C55 C56 -32(2)
C47 C46 C55 C56 146.3(12)
C55A C46 C55 C56 164(11)
C56 C55 C60 C59 0.0
C46 C55 C60 C59 178(2)
C55 C60 C59 C58 0.0
C60 C59 C58 C57 0.0
C59 C58 C57 C56 0.0
C58 C57 C56 C55 0.0
C60 C55 C56 C57 0.0
C46 C55 C56 C57 -178(2)
C45 C46 C55A C56A -34(3)
C47 C46 C55A C56A 148.9(14)
C55 C46 C55A C56A -16(8)
C45 C46 C55A C60A 139.1(14)
C47 C46 C55A C60A -38(2)
C55 C46 C55A C60A 157(11)
C60A C55A C56A C57A 0.0
C46 C55A C56A C57A 174(3)
C55A C56A C57A C58A 0.0
C56A C57A C58A C59A 0.0
C57A C58A C59A C60A 0.0
C58A C59A C60A C55A 0.0
C56A C55A C60A C59A 0.0
C46 C55A C60A C59A -173(3)
C47 C48 C61 C62 115.1(4)
C43 C48 C61 C62 -59.1(5)
C47 C48 C61 C66 -66.3(5)
C43 C48 C61 C66 119.4(4)
C66 C61 C62 C63 0.0
C48 C61 C62 C63 178.6(3)
C61 C62 C63 C64 0.0
C62 C63 C64 C65 0.0
C63 C64 C65 C66 0.0
C64 C65 C66 C61 0.0
C62 C61 C66 C65 0.0
C48 C61 C66 C65 -178.6(3)
C3 C2 N1 C5 -2.8(5)
C19 C2 N1 C5 165.8(4)
C3 C2 N1 Fe1 164.2(3)
C19 C2 N1 Fe1 -27.2(6)
C4 C5 N1 C2 0.5(5)
C1 C5 N1 C2 -176.0(4)
C4 C5 N1 Fe1 -168.4(3)
C1 C5 N1 Fe1 15.0(6)
C8 C9 N2 C6 -3.3(5)
C43 C9 N2 C6 168.4(4)
C8 C9 N2 Fe1 147.4(3)
C43 C9 N2 Fe1 -40.8(6)
C1 C6 N2 C9 -169.7(4)
C7 C6 N2 C9 3.2(5)
C1 C6 N2 Fe1 35.7(6)
C7 C6 N2 Fe1 -151.4(3)
C74 C71 O1 Fe1 46.9(7)
C73 C71 O1 Fe1 167.0(4)
C72 C71 O1 Fe1 -73.7(6)
C71 O1 Fe1 N1 133.0(5)
C71 O1 Fe1 N2 -118.6(5)
C71 O1 Fe1 Cl1 3.7(5)
C2 N1 Fe1 O1 -34.0(4)
C5 N1 Fe1 O1 131.5(3)
C2 N1 Fe1 N2 -155.2(4)
C5 N1 Fe1 N2 10.3(3)
C2 N1 Fe1 Cl1 95.8(4)
C5 N1 Fe1 Cl1 -98.7(3)
C9 N2 Fe1 O1 59.5(4)
C6 N2 Fe1 O1 -152.4(3)
C9 N2 Fe1 N1 178.2(3)
C6 N2 Fe1 N1 -33.7(3)
C9 N2 Fe1 Cl1 -67.0(4)
C6 N2 Fe1 Cl1 81.1(3)
C6S C1S C2S C3S 0.0
C1S C2S C3S C4S 0.0
C2S C3S C4S C5S 0.0
C3S C4S C5S C6S 0.0
C4S C5S C6S C1S 0.0
C4S C5S C6S C7S -171(2)
C2S C1S C6S C5S 0.0
C2S C1S C6S C7S 171(2)
C16S C11S C12S C13S 0.0
C11S C12S C13S C14S 0.0
C12S C13S C14S C15S 0.0
C13S C14S C15S C16S 0.0
C14S C15S C16S C11S 0.0
C14S C15S C16S C17S -174.8(10)
C12S C11S C16S C15S 0.0
C12S C11S C16S C17S 175.0(10)
C16T C11T C12T C13T 0.0
C11T C12T C13T C14T 0.0
C12T C13T C14T C15T 0.0
C13T C14T C15T C16T 0.0
C14T C15T C16T C11T 0.0
C14T C15T C16T C17T 179(3)
C12T C11T C16T C15T 0.0
C12T C11T C16T C17T -179(2)
C16U C11U C12U C13U 0.0
C11U C12U C13U C14U 0.0
C12U C13U C14U C15U 0.0
C13U C14U C15U C16U 0.0
C14U C15U C16U C11U 0.0
C14U C15U C16U C17U -179(2)
C12U C11U C16U C15U 0.0
C12U C11U C16U C17U 179(2)
